data_4111529
loop_
_publ_author_name
'Arunkumar Natarajan'
'Joel T. Mague'
'V. Ramamurthy'

_publ_section_title
;
 Asymmetric Induction during Yang Cyclization of \a-Oxoamides: The Power
 of a Covalently Linked Chiral Auxiliary Is Enhanced in the Crystalline
 State
;
_journal_name_full 'Journal of the American Chemical Society'
_journal_page_first 3568
_journal_page_last 3576
_journal_paper_doi 10.1021/ja043999p
_journal_volume 127
_journal_year 2005
_chemical_formula_sum 'C23 H28 N2 O3'
_chemical_formula_weight 380.47
_chemical_name_systematic
; 
 4-((R)-3-hydroxy-1-isopropyl-2,2-dimethyl-4-oxoazetidin-3- 
 yl)-N-((R)-1-phenylethyl)benzamide 
;
_space_group_IT_number 4
_symmetry_cell_setting monoclinic
_symmetry_space_group_name_Hall 'P 2yb'
_symmetry_space_group_name_H-M 'P 1 21 1'
_atom_sites_solution_hydrogens geom
_atom_sites_solution_primary direct
_atom_sites_solution_secondary difmap
_audit_creation_method SHELXL-97
_cell_angle_alpha 90.00
_cell_angle_beta 107.977(2)
_cell_angle_gamma 90.00
_cell_formula_units_Z 2
_cell_length_a 8.5684(11)
_cell_length_b 12.8865(17)
_cell_length_c 9.8260(13)
_cell_measurement_reflns_used 6664
_cell_measurement_temperature 100(2)
_cell_measurement_theta_max 28.287
_cell_measurement_theta_min 2.179
_cell_volume 1032.0(2)
_computing_cell_refinement 'Bruker SMART'
_computing_data_collection 'Bruker SMART'
_computing_data_reduction 'Bruker SAINT'
_computing_molecular_graphics 'Bruker SHELXTL'
_computing_publication_material 'Bruker SHELXTL'
_computing_structure_refinement 'SHELXL-97 (Sheldrick, 1997)'
_computing_structure_solution 'SHELXS-97 (Sheldrick, 1990)'
_diffrn_ambient_temperature 100(2)
_diffrn_measured_fraction_theta_full 0.962
_diffrn_measured_fraction_theta_max 0.962
_diffrn_measurement_device_type 'CCD area detector'
_diffrn_measurement_method 'phi and omega scans'
_diffrn_radiation_monochromator graphite
_diffrn_radiation_source 'fine-focus sealed tube'
_diffrn_radiation_type MoK\a
_diffrn_radiation_wavelength 0.71073
_diffrn_reflns_av_R_equivalents 0.0221
_diffrn_reflns_av_sigmaI/netI 0.0352
_diffrn_reflns_limit_h_max 11
_diffrn_reflns_limit_h_min -10
_diffrn_reflns_limit_k_max 16
_diffrn_reflns_limit_k_min -16
_diffrn_reflns_limit_l_max 12
_diffrn_reflns_limit_l_min -13
_diffrn_reflns_number 9152
_diffrn_reflns_theta_full 28.29
_diffrn_reflns_theta_max 28.29
_diffrn_reflns_theta_min 2.18
_exptl_absorpt_coefficient_mu 0.081
_exptl_absorpt_correction_T_max 0.9960
_exptl_absorpt_correction_T_min 0.8047
_exptl_absorpt_correction_type multi-scan
_exptl_absorpt_process_details SADABS
_exptl_crystal_colour Colorless
_exptl_crystal_density_diffrn 1.224
_exptl_crystal_density_meas 0
_exptl_crystal_description Column
_exptl_crystal_F_000 408
_exptl_crystal_size_max 0.26
_exptl_crystal_size_mid 0.11
_exptl_crystal_size_min 0.05
_refine_diff_density_max 0.359
_refine_diff_density_min -0.188
_refine_diff_density_rms 0.046
_refine_ls_abs_structure_details 'Flack H D (1983), Acta Cryst. A39, 876-881'
_refine_ls_abs_structure_Flack -0.1(8)
_refine_ls_extinction_method none
_refine_ls_goodness_of_fit_ref 1.041
_refine_ls_hydrogen_treatment riding
_refine_ls_matrix_type full
_refine_ls_number_parameters 258
_refine_ls_number_reflns 4640
_refine_ls_number_restraints 1
_refine_ls_restrained_S_all 1.041
_refine_ls_R_factor_all 0.0409
_refine_ls_R_factor_gt 0.0378
_refine_ls_shift/su_max 0.002
_refine_ls_shift/su_mean 0.000
_refine_ls_structure_factor_coef Fsqd
_refine_ls_weighting_details 'calc w=1/[\s^2^(Fo^2^)+(0.0567P)^2^+0.0978P] where P=(Fo^2^+2Fc^2^)/3'
_refine_ls_weighting_scheme calc
_refine_ls_wR_factor_gt 0.0926
_refine_ls_wR_factor_ref 0.0948
_reflns_number_gt 4360
_reflns_number_total 4640
_reflns_threshold_expression >2sigma(I)
_cod_data_source_file ja043999psi20041001_024335.cif
_cod_data_source_block 1e
_cod_database_code 4111529

loop_
_symmetry_equiv_pos_as_xyz
'x, y, z'
'-x, y+1/2, -z'

loop_
_atom_site_label
_atom_site_type_symbol
_atom_site_fract_x
_atom_site_fract_y
_atom_site_fract_z
_atom_site_U_iso_or_equiv
_atom_site_adp_type
_atom_site_occupancy
_atom_site_symmetry_multiplicity
_atom_site_calc_flag
_atom_site_refinement_flags
O1 O 0.01488(13) 0.40299(8) 0.55768(10) 0.0180(2) Uani 1 1 d .
O2 O 0.32714(12) 0.38572(8) 0.82371(11) 0.0166(2) Uani 1 1 d .
H2O H 0.4007 0.4012 0.9057 0.020 Uiso 1 1 d R
O3 O 0.43017(14) 0.92572(8) 0.91962(12) 0.0247(3) Uani 1 1 d .
N1 N -0.04997(14) 0.39073(10) 0.77260(13) 0.0161(2) Uani 1 1 d .
N2 N 0.22928(15) 0.95437(9) 0.71244(13) 0.0158(3) Uani 1 1 d .
H2N H 0.1640 0.9286 0.6453 0.019 Uiso 1 1 d R
C1 C -0.3297(2) 0.45405(16) 0.7407(2) 0.0346(4) Uani 1 1 d .
H1A H -0.3040 0.4773 0.8401 0.052 Uiso 1 1 calc R
H1B H -0.4457 0.4343 0.7044 0.052 Uiso 1 1 calc R
H1C H -0.3081 0.5105 0.6821 0.052 Uiso 1 1 calc R
C2 C -0.2235(2) 0.36119(13) 0.73361(17) 0.0219(3) Uani 1 1 d .
H2A H -0.2573 0.3369 0.6320 0.026 Uiso 1 1 calc R
C3 C -0.2498(2) 0.27152(15) 0.82449(18) 0.0266(4) Uani 1 1 d .
H3A H -0.1813 0.2127 0.8153 0.040 Uiso 1 1 calc R
H3B H -0.3655 0.2508 0.7919 0.040 Uiso 1 1 calc R
H3C H -0.2196 0.2932 0.9249 0.040 Uiso 1 1 calc R
C4 C 0.0342(2) 0.49988(13) 0.99971(17) 0.0223(3) Uani 1 1 d .
H4A H -0.0141 0.5588 0.9380 0.033 Uiso 1 1 calc R
H4B H 0.1330 0.5228 1.0745 0.033 Uiso 1 1 calc R
H4C H -0.0453 0.4726 1.0440 0.033 Uiso 1 1 calc R
C5 C 0.07944(17) 0.41520(11) 0.91066(14) 0.0156(3) Uani 1 1 d .
C6 C 0.14585(19) 0.31996(12) 1.00240(16) 0.0206(3) Uani 1 1 d .
H6A H 0.0649 0.2960 1.0473 0.031 Uiso 1 1 calc R
H6B H 0.2481 0.3381 1.0767 0.031 Uiso 1 1 calc R
H6C H 0.1672 0.2646 0.9421 0.031 Uiso 1 1 calc R
C7 C 0.04154(16) 0.41075(11) 0.68719(15) 0.0140(3) Uani 1 1 d .
C8 C 0.18922(17) 0.44761(11) 0.81180(14) 0.0136(3) Uani 1 1 d .
C9 C 0.22060(18) 0.56395(11) 0.80711(15) 0.0145(3) Uani 1 1 d .
C10 C 0.09747(18) 0.63170(12) 0.73036(15) 0.0159(3) Uani 1 1 d .
H10 H -0.0072 0.6048 0.6784 0.019 Uiso 1 1 calc R
C11 C 0.12578(18) 0.73812(11) 0.72887(15) 0.0158(3) Uani 1 1 d .
H11 H 0.0414 0.7832 0.6753 0.019 Uiso 1 1 calc R
C12 C 0.27856(18) 0.77821(12) 0.80634(14) 0.0147(3) Uani 1 1 d .
C13 C 0.40112(19) 0.71105(11) 0.88356(16) 0.0180(3) Uani 1 1 d .
H13 H 0.5050 0.7381 0.9374 0.022 Uiso 1 1 calc R
C14 C 0.37295(19) 0.60493(12) 0.88271(16) 0.0175(3) Uani 1 1 d .
H14 H 0.4585 0.5598 0.9343 0.021 Uiso 1 1 calc R
C15 C 0.31795(17) 0.89210(12) 0.81653(15) 0.0156(3) Uani 1 1 d .
C16 C 0.25455(19) 1.06738(11) 0.71601(16) 0.0171(3) Uani 1 1 d .
H16 H 0.3122 1.0871 0.8176 0.021 Uiso 1 1 calc R
C17 C 0.0873(2) 1.12042(12) 0.67229(17) 0.0228(3) Uani 1 1 d .
H17A H 0.0254 1.1000 0.5744 0.034 Uiso 1 1 calc R
H17B H 0.1023 1.1959 0.6767 0.034 Uiso 1 1 calc R
H17C H 0.0268 1.0995 0.7377 0.034 Uiso 1 1 calc R
C18 C 0.36628(19) 1.09785(12) 0.62743(16) 0.0196(3) Uani 1 1 d .
C19 C 0.5033(2) 1.03673(13) 0.63408(18) 0.0254(4) Uani 1 1 d .
H19 H 0.5228 0.9753 0.6902 0.030 Uiso 1 1 calc R
C20 C 0.6111(2) 1.06442(15) 0.5600(2) 0.0295(4) Uani 1 1 d .
H20 H 0.7038 1.0221 0.5659 0.035 Uiso 1 1 calc R
C21 C 0.5838(2) 1.15375(15) 0.47756(19) 0.0313(4) Uani 1 1 d .
H21 H 0.6570 1.1726 0.4262 0.038 Uiso 1 1 calc R
C22 C 0.4498(2) 1.21503(15) 0.47058(19) 0.0306(4) Uani 1 1 d .
H22 H 0.4312 1.2763 0.4141 0.037 Uiso 1 1 calc R
C23 C 0.3408(2) 1.18837(13) 0.54535(17) 0.0246(3) Uani 1 1 d .
H23 H 0.2495 1.2317 0.5403 0.029 Uiso 1 1 calc R

loop_
_atom_site_aniso_label
_atom_site_aniso_U_11
_atom_site_aniso_U_22
_atom_site_aniso_U_33
_atom_site_aniso_U_23
_atom_site_aniso_U_13
_atom_site_aniso_U_12
O1 0.0218(5) 0.0193(5) 0.0113(5) -0.0012(4) 0.0028(4) -0.0005(4)
O2 0.0166(5) 0.0149(5) 0.0158(5) -0.0014(4) 0.0013(4) 0.0015(4)
O3 0.0314(6) 0.0157(5) 0.0182(5) 0.0003(4) -0.0051(5) -0.0036(5)
N1 0.0165(6) 0.0165(6) 0.0139(6) 0.0001(5) 0.0027(4) -0.0009(5)
N2 0.0194(6) 0.0134(6) 0.0123(6) -0.0012(5) 0.0016(5) -0.0029(5)
C1 0.0195(8) 0.0406(11) 0.0439(11) 0.0146(9) 0.0100(7) 0.0056(8)
C2 0.0183(7) 0.0284(8) 0.0180(7) 0.0016(6) 0.0041(6) -0.0058(6)
C3 0.0271(8) 0.0284(8) 0.0244(8) 0.0022(7) 0.0081(7) -0.0092(7)
C4 0.0283(8) 0.0208(8) 0.0200(7) -0.0036(6) 0.0107(6) -0.0021(6)
C5 0.0174(6) 0.0167(7) 0.0125(6) -0.0010(5) 0.0042(5) -0.0027(6)
C6 0.0234(8) 0.0217(8) 0.0152(7) 0.0050(6) 0.0038(6) -0.0010(6)
C7 0.0155(6) 0.0093(6) 0.0152(6) 0.0010(5) 0.0018(5) 0.0014(5)
C8 0.0168(6) 0.0127(7) 0.0107(6) 0.0002(5) 0.0035(5) -0.0011(5)
C9 0.0201(7) 0.0126(6) 0.0118(6) -0.0001(5) 0.0064(5) -0.0009(5)
C10 0.0164(7) 0.0163(7) 0.0136(6) -0.0016(6) 0.0026(5) -0.0019(5)
C11 0.0183(7) 0.0158(7) 0.0125(6) 0.0018(5) 0.0038(6) 0.0024(5)
C12 0.0195(7) 0.0137(7) 0.0108(6) 0.0008(5) 0.0047(5) -0.0010(6)
C13 0.0178(7) 0.0165(7) 0.0162(7) -0.0003(6) 0.0002(6) -0.0018(6)
C14 0.0185(7) 0.0158(7) 0.0157(7) 0.0021(5) 0.0015(6) 0.0011(6)
C15 0.0187(7) 0.0144(6) 0.0131(6) 0.0003(5) 0.0040(5) -0.0010(5)
C16 0.0230(8) 0.0128(7) 0.0143(7) 0.0011(5) 0.0039(6) -0.0006(6)
C17 0.0292(8) 0.0171(8) 0.0233(8) 0.0022(6) 0.0097(7) 0.0038(6)
C18 0.0233(7) 0.0179(7) 0.0163(7) -0.0024(6) 0.0043(6) -0.0064(6)
C19 0.0277(9) 0.0221(8) 0.0254(8) 0.0003(6) 0.0071(7) -0.0025(6)
C20 0.0266(9) 0.0336(9) 0.0303(9) -0.0058(7) 0.0117(7) -0.0068(7)
C21 0.0345(10) 0.0383(10) 0.0242(8) -0.0057(7) 0.0136(7) -0.0178(8)
C22 0.0397(10) 0.0293(9) 0.0218(8) 0.0040(7) 0.0078(7) -0.0122(8)
C23 0.0300(8) 0.0200(8) 0.0213(7) 0.0031(6) 0.0044(6) -0.0034(6)

loop_
_atom_type_symbol
_atom_type_description
_atom_type_scat_dispersion_real
_atom_type_scat_dispersion_imag
_atom_type_scat_source
C C 0.0033 0.0016 'International Tables Vol C Tables 4.2.6.8 and 6.1.1.4'
H H 0.0000 0.0000 'International Tables Vol C Tables 4.2.6.8 and 6.1.1.4'
N N 0.0061 0.0033 'International Tables Vol C Tables 4.2.6.8 and 6.1.1.4'
O O 0.0106 0.0060 'International Tables Vol C Tables 4.2.6.8 and 6.1.1.4'

loop_
_geom_angle_atom_site_label_1
_geom_angle_atom_site_label_2
_geom_angle_atom_site_label_3
_geom_angle
H2O O2 C8 107.2
C7 N1 C2 128.98(12)
C7 N1 C5 96.55(11)
C2 N1 C5 134.36(12)
H2N N2 C15 118.2
H2N N2 C16 119.6
C15 N2 C16 122.09(12)
N1 C2 C1 110.93(13)
N1 C2 C3 111.48(13)
C1 C2 C3 111.90(15)
N1 C5 C4 115.04(12)
N1 C5 C6 113.77(12)
C4 C5 C6 110.61(12)
N1 C5 C8 85.11(10)
C4 C5 C8 117.58(12)
C6 C5 C8 112.73(12)
O1 C7 N1 132.66(13)
O1 C7 C8 134.04(13)
N1 C7 C8 93.30(11)
O2 C8 C9 114.21(12)
O2 C8 C7 110.86(11)
C9 C8 C7 112.85(12)
O2 C8 C5 116.05(11)
C9 C8 C5 114.60(11)
C7 C8 C5 84.81(10)
C14 C9 C10 118.60(13)
C14 C9 C8 120.11(13)
C10 C9 C8 121.28(13)
C11 C10 C9 121.04(13)
C10 C11 C12 119.73(13)
C13 C12 C11 119.38(13)
C13 C12 C15 117.07(13)
C11 C12 C15 123.50(12)
C14 C13 C12 120.59(14)
C13 C14 C9 120.65(14)
O3 C15 N2 121.98(14)
O3 C15 C12 119.83(13)
N2 C15 C12 118.19(12)
N2 C16 C17 108.57(12)
N2 C16 C18 110.71(12)
C17 C16 C18 115.03(12)
C23 C18 C19 118.48(15)
C23 C18 C16 121.93(15)
C19 C18 C16 119.50(14)
C20 C19 C18 121.06(16)
C21 C20 C19 120.06(18)
C22 C21 C20 119.53(16)
C21 C22 C23 120.99(17)
C18 C23 C22 119.87(17)

loop_
_geom_bond_atom_site_label_1
_geom_bond_atom_site_label_2
_geom_bond_distance
O1 C7 1.2256(17)
O2 H2O 0.8790
O2 C8 1.4003(17)
O3 C15 1.2398(18)
N1 C7 1.3386(19)
N1 C2 1.467(2)
N1 C5 1.4969(18)
N2 H2N 0.7935
N2 C15 1.3370(19)
N2 C16 1.4711(18)
C1 C2 1.518(2)
C2 C3 1.519(2)
C4 C5 1.522(2)
C5 C6 1.525(2)
C5 C8 1.6021(19)
C7 C8 1.5393(19)
C8 C9 1.5264(19)
C9 C14 1.391(2)
C9 C10 1.397(2)
C10 C11 1.393(2)
C11 C12 1.395(2)
C12 C13 1.391(2)
C12 C15 1.502(2)
C13 C14 1.388(2)
C16 C17 1.525(2)
C16 C18 1.531(2)
C18 C23 1.397(2)
C18 C19 1.398(2)
C19 C20 1.388(2)
C20 C21 1.385(3)
C21 C22 1.378(3)
C22 C23 1.398(3)

loop_
_geom_hbond_atom_site_label_D
_geom_hbond_atom_site_label_H
_geom_hbond_atom_site_label_A
_geom_hbond_distance_DH
_geom_hbond_distance_HA
_geom_hbond_distance_DA
_geom_hbond_angle_DHA
_geom_hbond_site_symmetry_A
N2 H2N O1 0.79 2.13 2.9039(15) 163.8 2_556
O2 H2O O3 0.88 1.90 2.7773(15) 175.5 2_647

loop_
_geom_torsion_atom_site_label_1
_geom_torsion_atom_site_label_2
_geom_torsion_atom_site_label_3
_geom_torsion_atom_site_label_4
_geom_torsion
C7 N1 C2 C1 -100.11(19)
C5 N1 C2 C1 75.2(2)
C7 N1 C2 C3 134.46(16)
C5 N1 C2 C3 -50.2(2)
C7 N1 C5 C4 121.95(13)
C2 N1 C5 C4 -54.4(2)
C7 N1 C5 C6 -108.99(13)
C2 N1 C5 C6 74.7(2)
C7 N1 C5 C8 3.72(11)
C2 N1 C5 C8 -172.62(16)
C2 N1 C7 O1 -6.7(3)
C5 N1 C7 O1 176.71(16)
C2 N1 C7 C8 172.76(14)
C5 N1 C7 C8 -3.87(12)
H2O O2 C8 C9 62.7
H2O O2 C8 C7 -168.5
H2O O2 C8 C5 -74.0
O1 C7 C8 O2 -61.1(2)
N1 C7 C8 O2 119.53(12)
O1 C7 C8 C9 68.5(2)
N1 C7 C8 C9 -110.93(12)
O1 C7 C8 C5 -176.98(16)
N1 C7 C8 C5 3.61(11)
N1 C5 C8 O2 -113.93(12)
C4 C5 C8 O2 130.31(14)
C6 C5 C8 O2 -0.19(17)
N1 C5 C8 C9 109.55(12)
C4 C5 C8 C9 -6.22(18)
C6 C5 C8 C9 -136.71(13)
N1 C5 C8 C7 -3.23(10)
C4 C5 C8 C7 -118.99(13)
C6 C5 C8 C7 110.52(12)
O2 C8 C9 C14 -32.90(18)
C7 C8 C9 C14 -160.70(13)
C5 C8 C9 C14 104.43(15)
O2 C8 C9 C10 148.57(13)
C7 C8 C9 C10 20.77(18)
C5 C8 C9 C10 -74.10(17)
C14 C9 C10 C11 0.1(2)
C8 C9 C10 C11 178.66(13)
C9 C10 C11 C12 -0.8(2)
C10 C11 C12 C13 0.4(2)
C10 C11 C12 C15 -177.12(13)
C11 C12 C13 C14 0.7(2)
C15 C12 C13 C14 178.33(14)
C12 C13 C14 C9 -1.4(2)
C10 C9 C14 C13 1.0(2)
C8 C9 C14 C13 -177.62(13)
H2N N2 C15 O3 174.7
C16 N2 C15 O3 -2.4(2)
H2N N2 C15 C12 -5.2
C16 N2 C15 C12 177.57(13)
C13 C12 C15 O3 -21.4(2)
C11 C12 C15 O3 156.13(14)
C13 C12 C15 N2 158.58(14)
C11 C12 C15 N2 -23.9(2)
H2N N2 C16 C17 46.8
C15 N2 C16 C17 -136.04(14)
H2N N2 C16 C18 -80.4
C15 N2 C16 C18 96.79(16)
N2 C16 C18 C23 142.57(14)
C17 C16 C18 C23 19.0(2)
N2 C16 C18 C19 -40.90(18)
C17 C16 C18 C19 -164.43(14)
C23 C18 C19 C20 -0.6(2)
C16 C18 C19 C20 -177.22(16)
C18 C19 C20 C21 -0.1(3)
C19 C20 C21 C22 0.5(3)
C20 C21 C22 C23 -0.1(3)
C19 C18 C23 C22 1.0(2)
C16 C18 C23 C22 177.52(15)
C21 C22 C23 C18 -0.7(3)
